data_4021252
loop_
_publ_author_name
'Paul R. Serwinski'
'Burak Esat'
'Paul M. Lahti'
'Yi Liao'
'Richard Walton'
'Jiang Lan'

_publ_section_title
;
 Photolysis and Oxidation of Azidophenyl-Substituted Radicals:
 Delocalization in Heteroatom-Based Radicals
;
_journal_name_full 'Journal of Organic Chemistry'
_journal_page_first 5247
_journal_page_last 5260
_journal_paper_doi 10.1021/jo049500r
_journal_volume 69
_journal_year 2004
_chemical_formula_moiety 'C13 H16 Cl N5 O6 '
_chemical_formula_sum 'C13 H16 Cl N5 O6'
_chemical_formula_weight 373.76
_space_group_IT_number 14
_symmetry_cell_setting monoclinic
_symmetry_space_group_name_Hall '-P 2ybc'
_symmetry_space_group_name_H-M 'P 1 21/c 1'
_cell_angle_alpha 90.00
_cell_angle_beta 105.3791(12)
_cell_angle_gamma 90.00
_cell_formula_units_Z 4
_cell_length_a 7.6357(2)
_cell_length_b 16.5403(5)
_cell_length_c 13.7750(5)
_cell_measurement_temperature 298
_cell_volume 1677.44(9)
_diffrn_ambient_temperature 298
_exptl_crystal_density_diffrn 1.480
_exptl_crystal_F_000 776
_refine_diff_density_rms 0.058
_cod_depositor_comments
;
The following automatic conversions were performed:
'_symmetry_cell_setting' value 'Monoclinic' changed to 'monoclinic'
according to '/home/saulius/struct/CIF-dictionaries/cif_core.dic'
dictionary named 'cif_core.dic' version 2.4.1 from 2010-06-29.

Automatic conversion script
Id: cif_fix_enum 1527 2010-12-29 10:47:43Z saulius 
;
_cod_original_sg_symbol_H-M 'P 21/c'
_cod_original_formula_sum 'C13 H16 Cl N5 O6 '
_cod_database_code 4021252

loop_
_symmetry_equiv_pos_as_xyz
+X,+Y,+Z
-X,-Y,-Z
'-X,+Y+ 1/2,-Z+ 1/2'
'+X,-Y+ 1/2,+Z+ 1/2'

loop_
_atom_site_label
_atom_site_type_symbol
_atom_site_fract_x
_atom_site_fract_y
_atom_site_fract_z
_atom_site_U_iso_or_equiv
_atom_site_adp_type
_atom_site_occupancy
_atom_site_symmetry_multiplicity
_atom_site_calc_flag
_atom_site_refinement_flags
_atom_site_disorder_assembly
_atom_site_disorder_group
Cl1 Cl 0.71668(10) 0.16596(5) 0.32107(6) 0.056(2) Uani 1 1 d . . .
O2 O 0.2593(3) 0.31842(14) 0.33311(16) 0.060(2) Uani 1 1 d . . .
O10 O 0.5827(4) 0.45661(19) 0.16016(18) 0.081(3) Uani 1 1 d . . .
O19 O 0.7303(4) 0.08326(18) 0.2934(3) 0.096(3) Uani 1 1 d . . .
O20 O 0.8112(7) 0.1799(3) 0.4191(3) 0.151(3) Uani 1 1 d . . .
O22 O 0.5348(5) 0.1900(3) 0.3076(3) 0.129(3) Uani 1 1 d . . .
O25 O 0.7849(8) 0.2137(3) 0.2567(4) 0.154(3) Uani 1 1 d . . .
N3 N 1.0132(3) 0.46305(16) 0.69296(19) 0.048(2) Uani 1 1 d . . .
N6 N 0.3067(3) 0.34773(14) 0.26166(17) 0.042(2) Uani 1 1 d . . .
N7 N 0.4635(3) 0.41388(16) 0.17877(18) 0.048(2) Uani 1 1 d . . .
N8 N 0.9191(4) 0.51224(16) 0.63337(19) 0.054(2) Uani 1 1 d . . .
N15 N 1.1087(4) 0.42678(19) 0.7528(2) 0.062(3) Uani 1 1 d . . .
C4 C 0.4521(3) 0.39697(16) 0.2717(2) 0.040(3) Uani 1 1 d . . .
C5 C 0.8001(3) 0.47887(17) 0.5451(2) 0.041(2) Uani 1 1 d . . .
C9 C 0.5723(3) 0.42523(17) 0.3664(2) 0.040(2) Uani 1 1 d . . .
C11 C 0.7602(4) 0.39728(18) 0.5326(2) 0.045(2) Uani 1 1 d . . .
C12 C 0.6116(4) 0.50773(17) 0.3807(2) 0.045(2) Uani 1 1 d . . .
C13 C 0.6451(4) 0.37075(17) 0.4436(2) 0.046(2) Uani 1 1 d . . .
C14 C 0.1942(4) 0.33739(16) 0.1534(2) 0.044(3) Uani 1 1 d . . .
C16 C 0.7245(4) 0.53369(17) 0.4698(2) 0.047(3) Uani 1 1 d . . .
C17 C 0.3255(4) 0.37137(19) 0.0952(2) 0.049(3) Uani 1 1 d . . .
C18 C 0.0256(4) 0.3890(2) 0.1453(3) 0.063(3) Uani 1 1 d . . .
C21 C 0.1421(5) 0.2493(2) 0.1371(3) 0.067(3) Uani 1 1 d . . .
C23 C 0.4342(6) 0.3041(3) 0.0582(3) 0.083(3) Uani 1 1 d . . .
C24 C 0.2442(6) 0.4326(3) 0.0125(3) 0.084(3) Uani 1 1 d . . .
H11 H 0.8102 0.3581 0.5789 0.054 Uiso 1 1 d R . .
H12 H 0.5606 0.5469 0.3305 0.054 Uiso 1 1 d R . .
H13 H 0.6123 0.3169 0.4387 0.055 Uiso 1 1 d R . .
H16 H 0.7500 0.5841 0.4837 0.056 Uiso 1 1 d R . .
H18A H -0.0497 0.3847 0.0915 0.075 Uiso 1 1 d R . .
H18B H -0.0365 0.3620 0.1824 0.075 Uiso 1 1 d R . .
H18C H 0.0446 0.4477 0.1623 0.075 Uiso 1 1 d R . .
H21A H 0.0679 0.2364 0.0503 0.080 Uiso 1 1 d R . .
H21B H 0.2474 0.2234 0.1464 0.080 Uiso 1 1 d R . .
H21C H 0.0494 0.2419 0.1689 0.080 Uiso 1 1 d R . .
H23A H 0.3483 0.2839 0.0069 0.099 Uiso 1 1 d R . .
H23B H 0.4876 0.3407 0.0321 0.099 Uiso 1 1 d R . .
H23C H 0.5009 0.2605 0.1180 0.099 Uiso 1 1 d R . .
H24A H 0.1401 0.4100 -0.0333 0.101 Uiso 1 1 d R . .
H24B H 0.1863 0.4759 0.0510 0.101 Uiso 1 1 d R . .
H24C H 0.3380 0.4494 -0.0109 0.101 Uiso 1 1 d R . .

loop_
_atom_site_aniso_label
_atom_site_aniso_U_11
_atom_site_aniso_U_22
_atom_site_aniso_U_33
_atom_site_aniso_U_23
_atom_site_aniso_U_13
_atom_site_aniso_U_12
Cl1 0.056(2) 0.066(2) 0.042(2) -0.0044(3) 0.0055(7) 0.0115(3)
O2 0.061(3) 0.074(3) 0.043(3) 0.0108(10) 0.0090(12) -0.0159(11)
O10 0.077(3) 0.120(3) 0.048(3) -0.0025(14) 0.0187(14) -0.0471(16)
O19 0.082(3) 0.076(3) 0.127(4) -0.0259(18) 0.0231(19) 0.0071(14)
O20 0.192(5) 0.147(4) 0.065(3) -0.031(2) -0.050(2) 0.068(3)
O22 0.074(3) 0.149(4) 0.155(4) -0.016(3) 0.014(2) 0.040(2)
O25 0.225(6) 0.128(4) 0.137(5) 0.017(3) 0.096(4) -0.023(3)
N3 0.044(3) 0.062(3) 0.034(3) -0.0093(13) 0.0029(13) -0.0037(12)
N6 0.042(3) 0.047(3) 0.032(3) 0.0041(10) 0.0017(12) -0.0022(10)
N7 0.045(3) 0.061(3) 0.036(3) -0.0001(11) 0.0100(12) -0.0120(12)
N8 0.060(3) 0.058(3) 0.035(3) -0.0107(12) -0.0009(13) -0.0021(12)
N15 0.058(3) 0.076(3) 0.045(3) -0.0044(14) -0.0002(15) -0.0068(14)
C4 0.038(3) 0.045(3) 0.034(3) 0.0000(11) 0.0046(13) 0.0002(11)
C5 0.040(3) 0.050(3) 0.034(3) -0.0058(12) 0.0085(13) -0.0012(12)
C9 0.036(3) 0.047(3) 0.034(3) -0.0023(11) 0.0051(13) -0.0021(11)
C11 0.045(3) 0.048(3) 0.036(3) 0.0014(12) -0.0022(14) 0.0057(12)
C12 0.048(3) 0.047(3) 0.037(3) 0.0042(12) 0.0041(14) -0.0003(12)
C13 0.051(3) 0.043(3) 0.038(3) -0.0017(12) 0.0021(14) 0.0000(12)
C14 0.046(3) 0.047(3) 0.031(3) -0.0027(11) -0.0018(13) -0.0052(12)
C16 0.054(3) 0.041(3) 0.043(3) -0.0032(12) 0.0069(15) -0.0046(12)
C17 0.053(3) 0.060(3) 0.029(3) -0.0037(13) 0.0004(14) -0.0072(13)
C18 0.048(3) 0.083(3) 0.048(3) -0.0068(16) -0.0015(16) 0.0069(16)
C21 0.074(3) 0.058(3) 0.060(3) -0.0095(16) 0.0041(19) -0.0120(17)
C23 0.084(3) 0.106(4) 0.066(3) -0.032(2) 0.035(2) -0.010(2)
C24 0.087(4) 0.100(4) 0.051(3) 0.027(2) -0.008(2) -0.029(2)

loop_
_geom_bond_atom_site_label_1
_geom_bond_atom_site_label_2
_geom_bond_distance
_geom_bond_site_symmetry_2
_geom_bond_publ_flag
Cl1 O20 1.372(3) . ?
Cl1 O25 1.388(4) . ?
Cl1 O22 1.409(3) . ?
Cl1 O19 1.431(3) . ?
O2 N6 1.234(3) . ?
O10 N7 1.232(3) . ?
N3 N15 1.119(4) . ?
N3 N8 1.241(4) . ?
N6 C4 1.354(4) . ?
N6 C14 1.521(3) . ?
N7 C4 1.335(4) . ?
N7 C17 1.512(4) . ?
N8 C5 1.422(4) . ?
C4 C9 1.459(4) . ?
C5 C16 1.384(4) . ?
C5 C11 1.384(4) . ?
C9 C13 1.393(4) . ?
C9 C12 1.400(4) . ?
C11 C13 1.377(4) . ?
C12 C16 1.369(4) . ?
C14 C21 1.511(4) . ?
C14 C18 1.524(4) . ?
C14 C17 1.546(4) . ?
C17 C24 1.527(5) . ?
C17 C23 1.552(5) . ?
